data_4120794
loop_
_publ_author_name
'Lina K. Blusch'
'Kathryn E. Craigo'
'Vlad Martin-Diaconescu'
'Ashley B. McQuarters'
'Eckhard Bill'
'Sebastian Dechert'
'Serena DeBeer'
'Nicolai Lehnert'
'Franc Meyer'

_publ_contact_author_address
; Institut f\"ur Anorganische Chemie
  Georg-August-Universit\"at G\"ottingen
  Tammannstra\&se 4
  D-37077 G\"ottingen
  Germany
;
_publ_contact_author_email franc.meyer@chemie.uni-goettingen.de
_publ_contact_author_fax 49(551)3933063
_publ_contact_author_name 'Prof. Dr. Franc Meyer'
_publ_contact_author_phone 49(551)3933012
_publ_section_title
;
 Hidden Non-Innocence in an Expanded Porphyrin: Electronic Structure of
 the Siamese-Twin Porphyrin's Dicopper Complex in Different Oxidation
 States
;
_journal_name_full 'Journal of the American Chemical Society'
_journal_page_first 13892
_journal_page_last 13899
_journal_paper_doi 10.1021/ja406176e
_journal_volume 135
_journal_year 2013
_chemical_formula_moiety 'C98 H92 Cu2 N8 O2 +, 2(C7 H8), 2(B F4 -), 2(C3 H6 O)'
_chemical_formula_sum 'C118 H120 B2 Cu2 F8 N8 O4'
_chemical_formula_weight 2014.92
_chemical_name_systematic
;
 ?
;
_space_group_IT_number 15
_symmetry_cell_setting monoclinic
_symmetry_space_group_name_Hall '-C 2yc'
_symmetry_space_group_name_H-M 'C 1 2/c 1'
_atom_sites_solution_hydrogens geom
_atom_sites_solution_primary direct
_atom_sites_solution_secondary difmap
_audit_creation_method SHELXL-97
_cell_angle_alpha 90.00
_cell_angle_beta 97.898(4)
_cell_angle_gamma 90.00
_cell_formula_units_Z 4
_cell_length_a 18.8185(10)
_cell_length_b 22.3182(13)
_cell_length_c 24.6188(12)
_cell_measurement_reflns_used 45112
_cell_measurement_temperature 133(2)
_cell_measurement_theta_max 24.69
_cell_measurement_theta_min 1.42
_cell_volume 10241.7(10)
_computing_cell_refinement 'X-AREA (Stoe & Cie, 2002)'
_computing_data_collection 'X-AREA (Stoe & Cie, 2002)'
_computing_data_reduction 'X-AREA (Stoe & Cie, 2002)'
_computing_molecular_graphics 'DIAMOND (Brandenburg, 2001)'
_computing_publication_material 'SHELXL-97 (Sheldrick, 1997)'
_computing_structure_refinement 'SHELXL-97 (Sheldrick, 1997)'
_computing_structure_solution 'SHELXS-97 (Sheldrick, 1990)'
_diffrn_ambient_temperature 133(2)
_diffrn_measured_fraction_theta_full 0.990
_diffrn_measured_fraction_theta_max 0.990
_diffrn_measurement_device_type 'Stoe IPDS II'
_diffrn_measurement_method \w
_diffrn_radiation_monochromator graphite
_diffrn_radiation_source 'fine-focus sealed tube'
_diffrn_radiation_type MoK\a
_diffrn_radiation_wavelength 0.71073
_diffrn_reflns_av_R_equivalents 0.1311
_diffrn_reflns_av_sigmaI/netI 0.0852
_diffrn_reflns_limit_h_max 22
_diffrn_reflns_limit_h_min -21
_diffrn_reflns_limit_k_max 26
_diffrn_reflns_limit_k_min -26
_diffrn_reflns_limit_l_max 28
_diffrn_reflns_limit_l_min -27
_diffrn_reflns_number 45112
_diffrn_reflns_theta_full 24.69
_diffrn_reflns_theta_max 24.69
_diffrn_reflns_theta_min 1.42
_exptl_absorpt_coefficient_mu 0.488
_exptl_absorpt_correction_T_max 0.9391
_exptl_absorpt_correction_T_min 0.8159
_exptl_absorpt_correction_type numerical
_exptl_absorpt_process_details 'X-RED (Stoe & Cie, 2002)'
_exptl_crystal_colour black
_exptl_crystal_density_diffrn 1.307
_exptl_crystal_description block
_exptl_crystal_F_000 4224
_exptl_crystal_size_max 0.25
_exptl_crystal_size_mid 0.17
_exptl_crystal_size_min 0.12
_refine_diff_density_max 0.434
_refine_diff_density_min -0.409
_refine_diff_density_rms 0.056
_refine_ls_extinction_method none
_refine_ls_goodness_of_fit_ref 1.138
_refine_ls_hydrogen_treatment constr
_refine_ls_matrix_type full
_refine_ls_number_parameters 701
_refine_ls_number_reflns 8614
_refine_ls_number_restraints 257
_refine_ls_restrained_S_all 1.133
_refine_ls_R_factor_all 0.1300
_refine_ls_R_factor_gt 0.0849
_refine_ls_shift/su_max 0.000
_refine_ls_shift/su_mean 0.000
_refine_ls_structure_factor_coef Fsqd
_refine_ls_weighting_details 'calc w=1/[\s^2^(Fo^2^)+(0.0605P)^2^+14.7622P] where P=(Fo^2^+2Fc^2^)/3'
_refine_ls_weighting_scheme calc
_refine_ls_wR_factor_gt 0.1590
_refine_ls_wR_factor_ref 0.1760
_reflns_number_gt 5878
_reflns_number_total 8614
_reflns_threshold_expression >2sigma(I)
_cod_data_source_file ja406176e_si_002.cif
_cod_data_source_block lf4
_cod_original_cell_volume 10241.7(9)
_cod_original_sg_symbol_H-M 'C 2/c'
_cod_database_code 4120794

loop_
_symmetry_equiv_pos_as_xyz
'x, y, z'
'-x, y, -z+1/2'
'x+1/2, y+1/2, z'
'-x+1/2, y+1/2, -z+1/2'
'-x, -y, -z'
'x, -y, z-1/2'
'-x+1/2, -y+1/2, -z'
'x+1/2, -y+1/2, z-1/2'

loop_
_atom_site_label
_atom_site_type_symbol
_atom_site_fract_x
_atom_site_fract_y
_atom_site_fract_z
_atom_site_U_iso_or_equiv
_atom_site_adp_type
_atom_site_occupancy
_atom_site_symmetry_multiplicity
_atom_site_calc_flag
_atom_site_refinement_flags
_atom_site_disorder_assembly
_atom_site_disorder_group
Cu1 Cu 0.40503(3) 0.64457(3) 0.77209(3) 0.03833(18) Uani 1 1 d . . .
N1 N 0.4648(2) 0.70755(17) 0.74177(17) 0.0366(9) Uani 1 1 d . . .
N2 N 0.3259(2) 0.70318(18) 0.76917(17) 0.0406(10) Uani 1 1 d . . .
N3 N 0.3598(2) 0.59295(18) 0.82336(17) 0.0401(10) Uani 1 1 d . . .
N4 N 0.4834(2) 0.58514(17) 0.77254(17) 0.0381(10) Uani 1 1 d . . .
C1 C 0.5000 0.8040(3) 0.7500 0.0381(17) Uani 1 2 d S . .
C2 C 0.5000 0.8712(3) 0.7500 0.0421(18) Uani 1 2 d S . .
C3 C 0.5463(3) 0.9026(2) 0.7206(2) 0.0464(13) Uani 1 1 d . . .
H3 H 0.5780 0.8816 0.7005 0.056 Uiso 1 1 calc R . .
C4 C 0.5459(3) 0.9644(2) 0.7209(3) 0.0545(15) Uani 1 1 d . . .
H4 H 0.5775 0.9858 0.7010 0.065 Uiso 1 1 calc R . .
C5 C 0.5000 0.9954(4) 0.7500 0.056(2) Uani 1 2 d S . .
H5 H 0.5000 1.0380 0.7500 0.067 Uiso 1 2 calc SR . .
C6 C 0.4413(3) 0.7661(2) 0.7346(2) 0.0399(12) Uani 1 1 d . . .
C7 C 0.3683(3) 0.7798(2) 0.7138(2) 0.0393(12) Uani 1 1 d . . .
C8 C 0.3517(3) 0.8349(2) 0.6810(2) 0.0400(12) Uani 1 1 d . . .
C9 C 0.3834(3) 0.8450(2) 0.6343(2) 0.0478(13) Uani 1 1 d . . .
H9 H 0.4181 0.8176 0.6245 0.057 Uiso 1 1 calc R . .
C10 C 0.3646(3) 0.8952(3) 0.6016(2) 0.0554(15) Uani 1 1 d . . .
H10 H 0.3850 0.9013 0.5689 0.067 Uiso 1 1 calc R . .
C11 C 0.3157(3) 0.9360(2) 0.6174(2) 0.0546(15) Uani 1 1 d . . .
H11 H 0.3025 0.9702 0.5953 0.065 Uiso 1 1 calc R . .
C12 C 0.2863(3) 0.9270(2) 0.6654(2) 0.0490(14) Uani 1 1 d . . .
H12 H 0.2543 0.9558 0.6767 0.059 Uiso 1 1 calc R . .
C13 C 0.3031(3) 0.8766(2) 0.6968(2) 0.0473(13) Uani 1 1 d . . .
H13 H 0.2817 0.8702 0.7291 0.057 Uiso 1 1 calc R . .
C14 C 0.3141(3) 0.7421(2) 0.7247(2) 0.0402(12) Uani 1 1 d . . .
C15 C 0.2390(3) 0.7404(2) 0.7011(2) 0.0421(12) Uani 1 1 d . . .
C16 C 0.2045(3) 0.7040(2) 0.7339(2) 0.0398(12) Uani 1 1 d . . .
C17 C 0.2594(3) 0.6824(2) 0.7773(2) 0.0379(12) Uani 1 1 d . . .
C18 C 0.2071(3) 0.7644(2) 0.6459(2) 0.0529(15) Uani 1 1 d . . .
H18A H 0.1542 0.7604 0.6420 0.063 Uiso 1 1 calc R . .
H18B H 0.2186 0.8075 0.6439 0.063 Uiso 1 1 calc R . .
C19 C 0.2345(5) 0.7320(3) 0.5994(3) 0.083(2) Uani 1 1 d . . .
H19A H 0.2871 0.7333 0.6045 0.125 Uiso 1 1 calc R . .
H19B H 0.2159 0.7514 0.5646 0.125 Uiso 1 1 calc R . .
H19C H 0.2185 0.6902 0.5987 0.125 Uiso 1 1 calc R . .
C20 C 0.1285(3) 0.6824(2) 0.7228(2) 0.0461(13) Uani 1 1 d . . .
H20A H 0.1011 0.7085 0.6948 0.055 Uiso 1 1 calc R . .
H20B H 0.1061 0.6855 0.7568 0.055 Uiso 1 1 calc R . .
C21 C 0.1240(3) 0.6177(3) 0.7026(3) 0.0610(16) Uani 1 1 d . . .
H21A H 0.1454 0.6147 0.6685 0.091 Uiso 1 1 calc R . .
H21B H 0.0736 0.6052 0.6957 0.091 Uiso 1 1 calc R . .
H21C H 0.1501 0.5916 0.7305 0.091 Uiso 1 1 calc R . .
C22 C 0.2509(3) 0.6496(2) 0.8244(2) 0.0408(12) Uani 1 1 d . . .
C23 C 0.1808(3) 0.6513(2) 0.8453(2) 0.0453(13) Uani 1 1 d . . .
C24 C 0.1439(3) 0.5978(3) 0.8509(3) 0.0554(15) Uani 1 1 d . . .
H24 H 0.1646 0.5606 0.8428 0.066 Uiso 1 1 calc R . .
C25 C 0.0766(4) 0.5990(3) 0.8686(3) 0.0686(19) Uani 1 1 d . . .
H25 H 0.0514 0.5626 0.8720 0.082 Uiso 1 1 calc R . .
C26 C 0.0466(4) 0.6525(4) 0.8810(3) 0.077(2) Uani 1 1 d . . .
H26 H 0.0007 0.6531 0.8930 0.092 Uiso 1 1 calc R . .
C27 C 0.0830(4) 0.7056(4) 0.8762(3) 0.077(2) Uani 1 1 d . . .
H27 H 0.0622 0.7425 0.8849 0.093 Uiso 1 1 calc R . .
C28 C 0.1498(3) 0.7052(3) 0.8586(3) 0.0580(16) Uani 1 1 d . . .
H28 H 0.1747 0.7418 0.8555 0.070 Uiso 1 1 calc R . .
C29 C 0.3078(3) 0.6152(2) 0.8518(2) 0.0422(12) Uani 1 1 d . . .
C30 C 0.3178(3) 0.5928(2) 0.9082(2) 0.0434(13) Uani 1 1 d . . .
C31 C 0.3747(3) 0.5549(2) 0.9125(2) 0.0411(12) Uani 1 1 d . . .
C32 C 0.3987(3) 0.5523(2) 0.8586(2) 0.0385(12) Uani 1 1 d . . .
C33 C 0.2820(3) 0.6180(2) 0.9547(2) 0.0508(14) Uani 1 1 d . . .
H33A H 0.2953 0.5930 0.9878 0.061 Uiso 1 1 calc R . .
H33B H 0.2293 0.6156 0.9447 0.061 Uiso 1 1 calc R . .
C34 C 0.3029(4) 0.6825(3) 0.9681(3) 0.0640(17) Uani 1 1 d . . .
H34A H 0.3551 0.6852 0.9782 0.096 Uiso 1 1 calc R . .
H34B H 0.2791 0.6963 0.9989 0.096 Uiso 1 1 calc R . .
H34C H 0.2881 0.7077 0.9360 0.096 Uiso 1 1 calc R . .
C35 C 0.4119(3) 0.5287(3) 0.9652(2) 0.0485(14) Uani 1 1 d . . .
H35A H 0.4266 0.5619 0.9908 0.058 Uiso 1 1 calc R . .
H35B H 0.4561 0.5083 0.9573 0.058 Uiso 1 1 calc R . .
C36 C 0.3678(4) 0.4839(3) 0.9942(3) 0.0630(17) Uani 1 1 d . . .
H36A H 0.3265 0.5044 1.0059 0.095 Uiso 1 1 calc R . .
H36B H 0.3979 0.4672 1.0263 0.095 Uiso 1 1 calc R . .
H36C H 0.3509 0.4514 0.9689 0.095 Uiso 1 1 calc R . .
C37 C 0.4468(3) 0.5137(2) 0.8390(2) 0.0396(12) Uani 1 1 d . . .
C38 C 0.4706(3) 0.4573(2) 0.8678(2) 0.0413(12) Uani 1 1 d . . .
C39 C 0.4193(3) 0.4194(2) 0.8861(2) 0.0469(13) Uani 1 1 d . . .
H39 H 0.3697 0.4291 0.8788 0.056 Uiso 1 1 calc R . .
C40 C 0.4409(4) 0.3681(2) 0.9147(2) 0.0551(15) Uani 1 1 d . . .
H40 H 0.4060 0.3430 0.9277 0.066 Uiso 1 1 calc R . .
C41 C 0.5116(4) 0.3525(3) 0.9248(2) 0.0574(16) Uani 1 1 d . . .
H41 H 0.5255 0.3172 0.9450 0.069 Uiso 1 1 calc R . .
C42 C 0.5635(3) 0.3884(3) 0.9056(2) 0.0546(15) Uani 1 1 d . . .
H42 H 0.6126 0.3773 0.9119 0.066 Uiso 1 1 calc R . .
C43 C 0.5424(3) 0.4405(2) 0.8771(2) 0.0446(13) Uani 1 1 d . . .
H43 H 0.5775 0.4651 0.8638 0.054 Uiso 1 1 calc R . .
C44 C 0.4744(3) 0.5266(2) 0.7880(2) 0.0382(12) Uani 1 1 d . . .
C45 C 0.5000 0.4882(3) 0.7500 0.0374(16) Uani 1 2 d S . .
C46 C 0.5000 0.4215(3) 0.7500 0.0386(17) Uani 1 2 d S . .
C47 C 0.4365(3) 0.3902(2) 0.7493(2) 0.0436(13) Uani 1 1 d . . .
H47 H 0.3927 0.4114 0.7492 0.052 Uiso 1 1 calc R . .
C48 C 0.4363(3) 0.3280(2) 0.7488(2) 0.0484(14) Uani 1 1 d . . .
H48 H 0.3924 0.3066 0.7476 0.058 Uiso 1 1 calc R . .
C49 C 0.5000 0.2976(3) 0.7500 0.054(2) Uani 1 2 d S . .
H49 H 0.5000 0.2550 0.7500 0.065 Uiso 1 2 calc SR . .
O1 O 0.3453(2) 0.60365(18) 0.68854(16) 0.0572(10) Uani 1 1 d . . .
C51 C 0.2763(4) 0.5535(3) 0.6142(3) 0.0713(19) Uani 1 1 d . . .
H51A H 0.2254 0.5643 0.6080 0.107 Uiso 1 1 calc R . .
H51B H 0.2820 0.5115 0.6042 0.107 Uiso 1 1 calc R . .
H51C H 0.3029 0.5791 0.5916 0.107 Uiso 1 1 calc R . .
C52 C 0.3049(3) 0.5624(3) 0.6733(3) 0.0559(15) Uani 1 1 d . . .
C53 C 0.2820(4) 0.5169(3) 0.7124(3) 0.0642(17) Uani 1 1 d . . .
H53A H 0.3088 0.4796 0.7096 0.096 Uiso 1 1 calc R . .
H53B H 0.2305 0.5091 0.7031 0.096 Uiso 1 1 calc R . .
H53C H 0.2918 0.5323 0.7499 0.096 Uiso 1 1 calc R . .
C61A C 0.5344(5) 0.7354(5) 0.5881(4) 0.087(4) Uani 0.674(12) 1 d PGU A 1
H61A H 0.5662 0.7178 0.6171 0.104 Uiso 0.674(12) 1 calc PR A 1
C62A C 0.5548(5) 0.7868(5) 0.5623(6) 0.122(6) Uani 0.674(12) 1 d PGU A 1
H62A H 0.6005 0.8043 0.5735 0.146 Uiso 0.674(12) 1 calc PR A 1
C63A C 0.5083(6) 0.8126(4) 0.5199(5) 0.120(6) Uani 0.674(12) 1 d PGU A 1
H63A H 0.5222 0.8476 0.5022 0.144 Uiso 0.674(12) 1 calc PR A 1
C64A C 0.4415(6) 0.7870(4) 0.5034(4) 0.092(4) Uani 0.674(12) 1 d PGU A 1
H64A H 0.4097 0.8046 0.4745 0.111 Uiso 0.674(12) 1 calc PR A 1
C65A C 0.4212(4) 0.7356(4) 0.5293(4) 0.075(3) Uani 0.674(12) 1 d PGU A 1
H65A H 0.3755 0.7181 0.5180 0.090 Uiso 0.674(12) 1 calc PR A 1
C66A C 0.4676(6) 0.7098(4) 0.5716(4) 0.083(4) Uani 0.674(12) 1 d PGDU A 1
C67A C 0.4452(9) 0.6558(6) 0.5950(6) 0.102(4) Uani 0.674(12) 1 d PDU A 1
H67A H 0.4823 0.6425 0.6243 0.153 Uiso 0.674(12) 1 calc PR A 1
H67B H 0.4374 0.6248 0.5666 0.153 Uiso 0.674(12) 1 calc PR A 1
H67C H 0.4004 0.6629 0.6101 0.153 Uiso 0.674(12) 1 calc PR A 1
C61B C 0.5177(13) 0.7149(9) 0.6065(7) 0.093(7) Uani 0.326(12) 1 d PGU A 2
H61B H 0.5241 0.6861 0.6351 0.111 Uiso 0.326(12) 1 calc PR A 2
C62B C 0.5664(11) 0.7616(10) 0.6058(9) 0.098(7) Uani 0.326(12) 1 d PGU A 2
H62B H 0.6062 0.7647 0.6340 0.117 Uiso 0.326(12) 1 calc PR A 2
C63B C 0.5570(13) 0.8039(9) 0.5640(11) 0.116(9) Uani 0.326(12) 1 d PGU A 2
H63B H 0.5903 0.8358 0.5636 0.139 Uiso 0.326(12) 1 calc PR A 2
C64B C 0.4988(14) 0.7995(9) 0.5228(9) 0.105(9) Uani 0.326(12) 1 d PGU A 2
H64B H 0.4923 0.8284 0.4942 0.126 Uiso 0.326(12) 1 calc PR A 2
C65B C 0.4500(11) 0.7528(10) 0.5235(7) 0.083(6) Uani 0.326(12) 1 d PGU A 2
H65B H 0.4103 0.7498 0.4953 0.099 Uiso 0.326(12) 1 calc PR A 2
C66B C 0.4595(12) 0.7105(10) 0.5653(8) 0.084(8) Uani 0.326(12) 1 d PGDU A 2
C67B C 0.4080(16) 0.6650(12) 0.5679(13) 0.102(4) Uani 0.326(12) 1 d PDU A 2
H67D H 0.4237 0.6387 0.5992 0.153 Uiso 0.326(12) 1 calc PR A 2
H67E H 0.4029 0.6416 0.5340 0.153 Uiso 0.326(12) 1 calc PR A 2
H67F H 0.3618 0.6832 0.5725 0.153 Uiso 0.326(12) 1 calc PR A 2
O2 O 0.9108(4) 0.5588(3) 0.9396(3) 0.119(2) Uani 1 1 d . . .
C71 C 0.9615(4) 0.4639(4) 0.9306(3) 0.093(2) Uani 1 1 d . . .
H71A H 0.9928 0.4858 0.9087 0.139 Uiso 1 1 calc R . .
H71B H 0.9351 0.4330 0.9078 0.139 Uiso 1 1 calc R . .
H71C H 0.9907 0.4451 0.9620 0.139 Uiso 1 1 calc R . .
C72 C 0.9102(4) 0.5060(4) 0.9503(3) 0.076(2) Uani 1 1 d . . .
C73 C 0.8586(4) 0.4791(3) 0.9845(3) 0.079(2) Uani 1 1 d . . .
H73A H 0.8297 0.5109 0.9980 0.119 Uiso 1 1 calc R . .
H73B H 0.8852 0.4577 1.0156 0.119 Uiso 1 1 calc R . .
H73C H 0.8270 0.4509 0.9621 0.119 Uiso 1 1 calc R . .
B1A B 0.7624(5) 0.3694(4) 0.8625(4) 0.062(2) Uani 0.705(5) 1 d PD B 3
F1A F 0.8237(5) 0.3985(4) 0.8565(5) 0.092(2) Uani 0.705(5) 1 d PD B 3
F2A F 0.7697(5) 0.3203(4) 0.8948(4) 0.146(4) Uani 0.705(5) 1 d PD B 3
F3A F 0.7247(4) 0.3565(4) 0.8128(2) 0.104(2) Uani 0.705(5) 1 d PD B 3
F4A F 0.7212(4) 0.4085(3) 0.8885(4) 0.136(3) Uani 0.705(5) 1 d PD B 3
B1B B 0.7674(10) 0.3702(8) 0.8592(8) 0.062(2) Uani 0.295(5) 1 d PD B 4
F1B F 0.8184(13) 0.4122(11) 0.8537(12) 0.092(2) Uani 0.295(5) 1 d PD B 4
F2B F 0.7613(13) 0.3624(9) 0.9133(7) 0.146(4) Uani 0.295(5) 1 d PD B 4
F3B F 0.7848(8) 0.3173(7) 0.8375(6) 0.104(2) Uani 0.295(5) 1 d PD B 4
F4B F 0.7027(9) 0.3899(9) 0.8333(9) 0.136(3) Uani 0.295(5) 1 d PD B 4

loop_
_atom_site_aniso_label
_atom_site_aniso_U_11
_atom_site_aniso_U_22
_atom_site_aniso_U_33
_atom_site_aniso_U_23
_atom_site_aniso_U_13
_atom_site_aniso_U_12
Cu1 0.0388(3) 0.0389(3) 0.0383(3) 0.0016(3) 0.0090(3) 0.0010(3)
N1 0.037(2) 0.039(2) 0.034(2) 0.0028(19) 0.007(2) -0.0003(17)
N2 0.042(3) 0.040(2) 0.039(3) 0.0009(19) 0.005(2) 0.0015(19)
N3 0.044(3) 0.038(2) 0.041(3) 0.0001(19) 0.012(2) 0.0019(19)
N4 0.043(3) 0.039(2) 0.034(2) -0.0041(18) 0.0096(19) -0.0003(19)
C1 0.046(4) 0.030(4) 0.039(4) 0.000 0.010(4) 0.000
C2 0.049(5) 0.037(4) 0.041(4) 0.000 0.009(4) 0.000
C3 0.047(3) 0.044(3) 0.049(3) 0.005(3) 0.006(3) 0.002(2)
C4 0.056(4) 0.048(3) 0.060(4) 0.007(3) 0.010(3) -0.003(3)
C5 0.064(6) 0.042(4) 0.063(6) 0.000 0.007(5) 0.000
C6 0.048(3) 0.037(3) 0.035(3) 0.005(2) 0.010(2) 0.001(2)
C7 0.042(3) 0.039(3) 0.037(3) 0.000(2) 0.009(2) 0.003(2)
C8 0.034(3) 0.039(3) 0.046(3) 0.003(2) 0.000(2) -0.002(2)
C9 0.056(3) 0.045(3) 0.044(3) 0.000(3) 0.011(3) 0.005(3)
C10 0.064(4) 0.058(4) 0.046(3) 0.005(3) 0.013(3) 0.002(3)
C11 0.065(4) 0.043(3) 0.054(4) 0.011(3) 0.002(3) 0.005(3)
C12 0.051(3) 0.042(3) 0.054(4) 0.001(3) 0.006(3) 0.007(3)
C13 0.043(3) 0.050(3) 0.049(3) 0.002(3) 0.005(3) 0.002(2)
C14 0.046(3) 0.035(3) 0.039(3) 0.000(2) 0.006(3) 0.002(2)
C15 0.039(3) 0.039(3) 0.048(3) 0.000(2) 0.004(3) 0.003(2)
C16 0.039(3) 0.038(3) 0.043(3) -0.004(2) 0.007(2) -0.002(2)
C17 0.039(3) 0.035(3) 0.040(3) -0.003(2) 0.009(2) -0.001(2)
C18 0.052(4) 0.048(3) 0.058(4) 0.013(3) 0.003(3) -0.001(3)
C19 0.106(6) 0.093(5) 0.045(4) 0.002(4) -0.008(4) 0.017(5)
C20 0.044(3) 0.044(3) 0.051(3) 0.010(3) 0.007(3) 0.003(2)
C21 0.051(4) 0.055(3) 0.075(5) -0.001(3) 0.004(3) -0.004(3)
C22 0.032(3) 0.043(3) 0.050(3) -0.004(3) 0.013(2) -0.001(2)
C23 0.044(3) 0.051(3) 0.043(3) 0.002(3) 0.012(2) 0.000(3)
C24 0.048(4) 0.058(4) 0.060(4) 0.010(3) 0.008(3) -0.005(3)
C25 0.055(4) 0.093(5) 0.057(4) 0.017(4) 0.007(3) -0.015(4)
C26 0.045(4) 0.123(6) 0.068(5) -0.006(4) 0.025(3) 0.003(4)
C27 0.049(4) 0.107(6) 0.078(5) -0.020(4) 0.018(4) 0.016(4)
C28 0.048(4) 0.058(4) 0.069(4) -0.011(3) 0.011(3) 0.003(3)
C29 0.043(3) 0.038(3) 0.047(3) -0.001(2) 0.010(3) 0.001(2)
C30 0.046(3) 0.047(3) 0.040(3) 0.000(2) 0.014(3) -0.002(3)
C31 0.046(3) 0.040(3) 0.039(3) 0.003(2) 0.010(3) -0.004(2)
C32 0.040(3) 0.037(3) 0.038(3) 0.000(2) 0.004(2) 0.002(2)
C33 0.058(4) 0.053(3) 0.045(3) 0.000(3) 0.017(3) 0.007(3)
C34 0.079(5) 0.061(4) 0.057(4) -0.014(3) 0.027(4) 0.005(3)
C35 0.052(3) 0.056(3) 0.038(3) 0.003(3) 0.011(3) 0.007(3)
C36 0.071(4) 0.068(4) 0.053(4) 0.021(3) 0.018(3) 0.014(3)
C37 0.037(3) 0.042(3) 0.039(3) -0.001(2) 0.002(2) -0.006(2)
C38 0.051(3) 0.043(3) 0.031(3) -0.004(2) 0.007(2) -0.003(2)
C39 0.051(3) 0.047(3) 0.042(3) 0.002(3) 0.003(3) -0.005(3)
C40 0.077(4) 0.049(3) 0.038(3) 0.006(3) 0.004(3) -0.004(3)
C41 0.092(5) 0.041(3) 0.039(3) 0.002(3) 0.007(3) 0.010(3)
C42 0.055(4) 0.065(4) 0.043(3) -0.003(3) 0.005(3) 0.018(3)
C43 0.044(3) 0.054(3) 0.037(3) -0.003(3) 0.008(3) 0.003(3)
C44 0.039(3) 0.032(3) 0.042(3) 0.001(2) 0.002(2) 0.003(2)
C45 0.041(4) 0.038(4) 0.033(4) 0.000 0.005(3) 0.000
C46 0.038(4) 0.042(4) 0.035(4) 0.000 0.002(3) 0.000
C47 0.044(3) 0.043(3) 0.044(3) 0.003(2) 0.006(3) 0.005(2)
C48 0.046(3) 0.041(3) 0.063(4) 0.000(3) 0.020(3) -0.004(2)
C49 0.061(6) 0.035(4) 0.068(6) 0.000 0.018(5) 0.000
O1 0.058(3) 0.066(3) 0.048(2) -0.007(2) 0.009(2) -0.005(2)
C51 0.072(5) 0.086(5) 0.055(4) -0.025(4) 0.006(4) -0.008(4)
C52 0.045(3) 0.066(4) 0.057(4) -0.010(3) 0.007(3) 0.006(3)
C53 0.063(4) 0.067(4) 0.062(4) -0.006(3) 0.005(3) -0.008(3)
C61A 0.072(7) 0.093(8) 0.096(10) -0.044(7) 0.008(7) 0.011(6)
C62A 0.092(10) 0.125(11) 0.151(16) -0.027(10) 0.024(9) -0.003(8)
C63A 0.142(13) 0.113(11) 0.107(13) -0.024(8) 0.019(10) -0.028(9)
C64A 0.107(9) 0.095(8) 0.078(8) -0.022(6) 0.026(7) -0.012(7)
C65A 0.096(8) 0.084(8) 0.044(7) -0.011(5) 0.010(6) 0.016(6)
C66A 0.088(9) 0.063(7) 0.095(11) -0.035(6) -0.004(8) 0.009(6)
C67A 0.128(12) 0.110(7) 0.070(9) 0.017(6) 0.017(7) 0.010(7)
C61B 0.112(17) 0.103(16) 0.062(14) -0.005(11) 0.011(11) 0.041(10)
C62B 0.131(17) 0.092(16) 0.075(15) -0.004(12) 0.029(12) 0.036(10)
C63B 0.13(2) 0.125(18) 0.10(2) 0.022(14) 0.044(16) 0.041(14)
C64B 0.12(2) 0.128(18) 0.075(17) 0.029(16) 0.062(13) 0.032(15)
C65B 0.137(18) 0.070(14) 0.048(12) 0.019(10) 0.037(12) 0.056(11)
C66B 0.114(17) 0.113(18) 0.031(11) 0.021(11) 0.034(11) 0.025(12)
C67B 0.128(12) 0.110(7) 0.070(9) 0.017(6) 0.017(7) 0.010(7)
O2 0.124(5) 0.085(4) 0.138(6) 0.028(4) -0.019(4) -0.016(4)
C71 0.082(6) 0.114(6) 0.086(6) -0.003(5) 0.025(5) -0.022(5)
C72 0.075(5) 0.078(5) 0.068(5) 0.006(4) -0.010(4) -0.019(4)
C73 0.084(5) 0.096(5) 0.058(4) -0.007(4) 0.010(4) -0.012(4)
B1A 0.048(5) 0.073(5) 0.064(5) 0.004(4) 0.005(4) 0.003(4)
F1A 0.060(3) 0.123(6) 0.093(4) -0.003(4) 0.012(3) -0.027(4)
F2A 0.150(6) 0.124(7) 0.153(8) 0.092(7) -0.021(6) -0.028(7)
F3A 0.099(5) 0.151(6) 0.059(4) -0.021(4) 0.002(3) -0.038(5)
F4A 0.127(6) 0.133(6) 0.167(8) -0.024(6) 0.089(6) -0.027(5)
B1B 0.048(5) 0.073(5) 0.064(5) 0.004(4) 0.005(4) 0.003(4)
F1B 0.060(3) 0.123(6) 0.093(4) -0.003(4) 0.012(3) -0.027(4)
F2B 0.150(6) 0.124(7) 0.153(8) 0.092(7) -0.021(6) -0.028(7)
F3B 0.099(5) 0.151(6) 0.059(4) -0.021(4) 0.002(3) -0.038(5)
F4B 0.127(6) 0.133(6) 0.167(8) -0.024(6) 0.089(6) -0.027(5)

loop_
_atom_type_symbol
_atom_type_description
_atom_type_scat_dispersion_real
_atom_type_scat_dispersion_imag
_atom_type_scat_source
C C 0.0033 0.0016 'International Tables Vol C Tables 4.2.6.8 and 6.1.1.4'
H H 0.0000 0.0000 'International Tables Vol C Tables 4.2.6.8 and 6.1.1.4'
N N 0.0061 0.0033 'International Tables Vol C Tables 4.2.6.8 and 6.1.1.4'
O O 0.0106 0.0060 'International Tables Vol C Tables 4.2.6.8 and 6.1.1.4'
B B 0.0013 0.0007 'International Tables Vol C Tables 4.2.6.8 and 6.1.1.4'
F F 0.0171 0.0103 'International Tables Vol C Tables 4.2.6.8 and 6.1.1.4'
Cu Cu 0.3201 1.2651 'International Tables Vol C Tables 4.2.6.8 and 6.1.1.4'

loop_
_geom_angle_atom_site_label_1
_geom_angle_atom_site_label_2
_geom_angle_atom_site_label_3
_geom_angle
_geom_angle_site_symmetry_1
_geom_angle_site_symmetry_3
N2 Cu1 N4 178.18(18) . .
N2 Cu1 N3 91.16(17) . .
N4 Cu1 N3 89.54(16) . .
N2 Cu1 N1 88.92(16) . .
N4 Cu1 N1 90.91(16) . .
N3 Cu1 N1 162.57(17) . .
N2 Cu1 O1 87.62(16) . .
N4 Cu1 O1 90.62(16) . .
N3 Cu1 O1 97.67(16) . .
N1 Cu1 O1 99.75(15) . .
N1 N1 C6 109.0(3) 2_656 .
N1 N1 Cu1 118.2(3) 2_656 .
C6 N1 Cu1 121.5(3) . .
C17 N2 C14 106.0(4) . .
C17 N2 Cu1 117.9(3) . .
C14 N2 Cu1 118.7(3) . .
C29 N3 C32 105.6(4) . .
C29 N3 Cu1 120.9(3) . .
C32 N3 Cu1 122.7(3) . .
N4 N4 C44 108.5(3) 2_656 .
N4 N4 Cu1 115.1(3) 2_656 .
C44 N4 Cu1 121.1(3) . .
C6 C1 C6 105.8(6) 2_656 .
C6 C1 C2 127.1(3) 2_656 .
C6 C1 C2 127.1(3) . .
C3 C2 C3 119.7(7) . 2_656
C3 C2 C1 120.1(3) . .
C3 C2 C1 120.1(3) 2_656 .
C4 C3 C2 119.6(5) . .
C3 C4 C5 120.6(6) . .
C4 C5 C4 119.8(8) . 2_656
N1 C6 C1 108.0(5) . .
N1 C6 C7 121.4(5) . .
C1 C6 C7 130.5(5) . .
C14 C7 C6 120.0(5) . .
C14 C7 C8 120.5(5) . .
C6 C7 C8 119.5(4) . .
C9 C8 C13 119.6(5) . .
C9 C8 C7 120.4(5) . .
C13 C8 C7 119.9(5) . .
C8 C9 C10 120.4(5) . .
C11 C10 C9 119.5(5) . .
C10 C11 C12 120.0(5) . .
C13 C12 C11 120.6(5) . .
C12 C13 C8 119.9(5) . .
C7 C14 N2 119.5(5) . .
C7 C14 C15 130.2(5) . .
N2 C14 C15 109.8(4) . .
C16 C15 C14 107.1(5) . .
C16 C15 C18 125.4(5) . .
C14 C15 C18 126.6(5) . .
C15 C16 C17 106.4(4) . .
C15 C16 C20 126.9(5) . .
C17 C16 C20 126.1(4) . .
N2 C17 C22 120.5(5) . .
N2 C17 C16 110.4(4) . .
C22 C17 C16 128.9(5) . .
C19 C18 C15 112.4(5) . .
C16 C20 C21 111.8(5) . .
C17 C22 C29 121.0(4) . .
C17 C22 C23 118.9(5) . .
C29 C22 C23 120.1(5) . .
C28 C23 C24 118.9(5) . .
C28 C23 C22 121.6(5) . .
C24 C23 C22 119.5(5) . .
C25 C24 C23 119.9(6) . .
C26 C25 C24 120.4(6) . .
C25 C26 C27 120.1(6) . .
C26 C27 C28 120.3(7) . .
C27 C28 C23 120.3(6) . .
N3 C29 C22 120.1(5) . .
N3 C29 C30 110.7(4) . .
C22 C29 C30 129.0(5) . .
C31 C30 C29 106.6(4) . .
C31 C30 C33 126.8(5) . .
C29 C30 C33 125.3(5) . .
C30 C31 C32 107.0(4) . .
C30 C31 C35 125.4(5) . .
C32 C31 C35 127.0(5) . .
C37 C32 N3 120.0(4) . .
C37 C32 C31 129.9(5) . .
N3 C32 C31 109.8(4) . .
C30 C33 C34 112.8(5) . .
C31 C35 C36 115.9(5) . .
C32 C37 C44 120.6(4) . .
C32 C37 C38 122.0(4) . .
C44 C37 C38 117.4(4) . .
C43 C38 C39 118.7(5) . .
C43 C38 C37 122.0(5) . .
C39 C38 C37 119.3(5) . .
C40 C39 C38 119.8(6) . .
C41 C40 C39 121.2(6) . .
C40 C41 C42 120.2(6) . .
C43 C42 C41 119.2(6) . .
C42 C43 C38 120.9(5) . .
N4 C44 C45 109.2(4) . .
N4 C44 C37 119.9(4) . .
C45 C44 C37 130.8(4) . .
C44 C45 C44 104.6(6) . 2_656
C44 C45 C46 127.7(3) . .
C44 C45 C46 127.7(3) 2_656 .
C47 C46 C47 119.3(7) 2_656 .
C47 C46 C45 120.3(3) 2_656 .
C47 C46 C45 120.3(3) . .
C46 C47 C48 120.5(5) . .
C49 C48 C47 119.4(6) . .
C48 C49 C48 120.9(7) . 2_656
C52 O1 Cu1 138.9(4) . .
O1 C52 C51 121.6(6) . .
O1 C52 C53 122.4(6) . .
C51 C52 C53 116.0(6) . .
C62A C61A C66A 120.0 . .
C63A C62A C61A 120.0 . .
C62A C63A C64A 120.0 . .
C65A C64A C63A 120.0 . .
C66A C65A C64A 120.0 . .
C65A C66A C61A 120.0 . .
C65A C66A C67A 117.5(9) . .
C61A C66A C67A 122.4(9) . .
C62B C61B C66B 120.0 . .
C63B C62B C61B 120.0 . .
C62B C63B C64B 120.0 . .
C65B C64B C63B 120.0 . .
C64B C65B C66B 120.0 . .
C65B C66B C61B 120.0 . .
C65B C66B C67B 120.3(19) . .
C61B C66B C67B 119.6(19) . .
O2 C72 C71 121.6(8) . .
O2 C72 C73 122.7(8) . .
C71 C72 C73 115.7(7) . .
F1A B1A F2A 115.8(8) . .
F1A B1A F3A 110.6(8) . .
F2A B1A F3A 111.1(8) . .
F1A B1A F4A 106.7(8) . .
F2A B1A F4A 104.9(8) . .
F3A B1A F4A 107.1(8) . .
F3B B1B F1B 110.4(13) . .
F3B B1B F2B 109.3(12) . .
F1B B1B F2B 109.9(13) . .
F3B B1B F4B 110.2(12) . .
F1B B1B F4B 109.1(12) . .
F2B B1B F4B 107.9(12) . .

loop_
_geom_bond_atom_site_label_1
_geom_bond_atom_site_label_2
_geom_bond_distance
_geom_bond_site_symmetry_2
Cu1 N2 1.976(4) .
Cu1 N4 1.982(4) .
Cu1 N3 1.985(4) .
Cu1 N1 2.007(4) .
Cu1 O1 2.386(4) .
N1 N1 1.330(8) 2_656
N1 C6 1.384(6) .
N2 C17 1.375(6) .
N2 C14 1.393(6) .
N3 C29 1.371(6) .
N3 C32 1.392(6) .
N4 N4 1.346(8) 2_656
N4 C44 1.378(6) .
C1 C6 1.400(6) 2_656
C1 C6 1.401(6) .
C1 C2 1.500(9) .
C2 C3 1.396(6) .
C2 C3 1.396(6) 2_656
C3 C4 1.378(7) .
C4 C5 1.382(7) .
C5 C4 1.382(7) 2_656
C6 C7 1.433(7) .
C7 C14 1.376(7) .
C7 C8 1.479(7) .
C8 C9 1.384(7) .
C8 C13 1.398(7) .
C9 C10 1.396(8) .
C10 C11 1.387(8) .
C11 C12 1.388(8) .
C12 C13 1.375(7) .
C14 C15 1.452(7) .
C15 C16 1.371(7) .
C15 C18 1.505(8) .
C16 C17 1.462(7) .
C16 C20 1.499(7) .
C17 C22 1.398(7) .
C18 C19 1.506(8) .
C20 C21 1.527(8) .
C22 C29 1.413(7) .
C22 C23 1.480(7) .
C23 C28 1.395(8) .
C23 C24 1.398(8) .
C24 C25 1.393(8) .
C25 C26 1.374(10) .
C26 C27 1.381(10) .
C27 C28 1.384(8) .
C29 C30 1.463(7) .
C30 C31 1.356(7) .
C30 C33 1.515(7) .
C31 C32 1.460(7) .
C31 C35 1.504(7) .
C32 C37 1.384(7) .
C33 C34 1.518(8) .
C35 C36 1.537(8) .
C37 C44 1.451(7) .
C37 C38 1.483(7) .
C38 C43 1.390(7) .
C38 C39 1.405(7) .
C39 C40 1.376(7) .
C40 C41 1.363(9) .
C41 C42 1.396(8) .
C42 C43 1.387(8) .
C44 C45 1.403(6) .
C45 C44 1.403(6) 2_656
C45 C46 1.489(10) .
C46 C47 1.381(6) 2_656
C46 C47 1.381(6) .
C47 C48 1.389(7) .
C48 C49 1.374(7) .
C49 C48 1.374(7) 2_656
O1 C52 1.220(7) .
C51 C52 1.494(9) .
C52 C53 1.501(9) .
C61A C62A 1.3900 .
C61A C66A 1.3900 .
C62A C63A 1.3900 .
C63A C64A 1.3900 .
C64A C65A 1.3900 .
C65A C66A 1.3900 .
C66A C67A 1.425(12) .
C61B C62B 1.3900 .
C61B C66B 1.3900 .
C62B C63B 1.3900 .
C63B C64B 1.3900 .
C64B C65B 1.3900 .
C65B C66B 1.3900 .
C66B C67B 1.410(18) .
O2 C72 1.208(8) .
C71 C72 1.476(11) .
C72 C73 1.496(10) .
B1A F1A 1.349(9) .
B1A F2A 1.349(10) .
B1A F3A 1.358(10) .
B1A F4A 1.384(10) .
B1B F3B 1.353(14) .
B1B F1B 1.360(14) .
B1B F2B 1.364(15) .
B1B F4B 1.368(15) .
